data_1558896
loop_
_publ_author_name
'Shahni, Rahul K.'
'Mabin, Micah'
'Wang, Zhihan'
'Shaik, Muneer'
'Ugrinov, Angel'
'Chu, Qianli R.'

_publ_section_title
;
 Synthesis and characterization of BPA-free polyesters by incorporating a
 semi-rigid cyclobutanediol monomer
;
_journal_issue 37
_journal_name_full 'Polymer Chemistry'
_journal_page_first 6081
_journal_page_last 6090
_journal_paper_doi 10.1039/D0PY01098G
_journal_volume 11
_journal_year 2020
_chemical_formula_moiety 'C18 H20 O2'
_chemical_formula_sum 'C18 H20 O2'
_chemical_formula_weight 268.34
_space_group_crystal_system orthorhombic
_space_group_IT_number 33
_space_group_name_Hall 'P 2c -2n'
_space_group_name_H-M_alt 'P n a 21'
_atom_sites_solution_hydrogens geom
_atom_sites_solution_primary dual
_audit_creation_date 2018-11-21
_audit_creation_method
;
Olex2 1.2
(compiled 2018.05.29 svn.r3508 for OlexSys, GUI svn.r5506)
;
_audit_update_record
;
2019-08-24 deposited with the CCDC.	2020-08-18 downloaded from the CCDC.
;
_cell_angle_alpha 90
_cell_angle_beta 90
_cell_angle_gamma 90
_cell_formula_units_Z 8
_cell_length_a 17.9616(7)
_cell_length_b 7.6761(3)
_cell_length_c 21.5205(9)
_cell_measurement_reflns_used 9949
_cell_measurement_temperature 110(2)
_cell_measurement_theta_max 66.257
_cell_measurement_theta_min 4.109
_cell_volume 2967.1(2)
_computing_cell_refinement 'SAINT V8.38A (?, 2016)'
_computing_data_reduction 'SAINT V8.38A (?, 2016)'
_computing_molecular_graphics 'Olex2 (Dolomanov et al., 2009)'
_computing_publication_material 'Olex2 (Dolomanov et al., 2009)'
_computing_structure_refinement 'XL (Sheldrick, 2008)'
_computing_structure_solution 'ShelXT (Sheldrick, 2015)'
_diffrn_ambient_temperature 109.99
_diffrn_measured_fraction_theta_full 0.999
_diffrn_measured_fraction_theta_max 0.999
_diffrn_measurement_device_type 'Bruker APEX-II CCD'
_diffrn_measurement_method '\f and \w scans'
_diffrn_radiation_type CuK\a
_diffrn_radiation_wavelength 1.54178
_diffrn_reflns_av_R_equivalents 0.0967
_diffrn_reflns_av_unetI/netI 0.0308
_diffrn_reflns_Laue_measured_fraction_full 0.999
_diffrn_reflns_Laue_measured_fraction_max 0.999
_diffrn_reflns_limit_h_max 21
_diffrn_reflns_limit_h_min -21
_diffrn_reflns_limit_k_max 9
_diffrn_reflns_limit_k_min -9
_diffrn_reflns_limit_l_max 25
_diffrn_reflns_limit_l_min -25
_diffrn_reflns_number 73145
_diffrn_reflns_point_group_measured_fraction_full 0.999
_diffrn_reflns_point_group_measured_fraction_max 0.998
_diffrn_reflns_theta_full 66.885
_diffrn_reflns_theta_max 66.885
_diffrn_reflns_theta_min 4.108
_diffrn_standards_number 0
_exptl_absorpt_coefficient_mu 0.604
_exptl_absorpt_correction_T_max 0.7528
_exptl_absorpt_correction_T_min 0.6693
_exptl_absorpt_correction_type multi-scan
_exptl_absorpt_process_details
'SADABS-2016/2 (Bruker,2016/2) was used for absorption correction. wR2(int) was 0.0992 before and 0.0634 after correction. The Ratio of minimum to maximum transmission is 0.8891. The \l/2 correction factor is Not present.'
_exptl_crystal_colour 'clear colourless'
_exptl_crystal_colour_lustre clear
_exptl_crystal_colour_primary colourless
_exptl_crystal_density_diffrn 1.201
_exptl_crystal_description plate
_exptl_crystal_F_000 1152
_exptl_crystal_size_max 0.375
_exptl_crystal_size_mid 0.121
_exptl_crystal_size_min 0.06
_refine_diff_density_max 0.776
_refine_diff_density_min -0.250
_refine_diff_density_rms 0.065
_refine_ls_abs_structure_details
;
 Refined as an inversion twin.
;
_refine_ls_abs_structure_Flack 0.2(6)
_refine_ls_extinction_method none
_refine_ls_goodness_of_fit_ref 1.082
_refine_ls_hydrogen_treatment constr
_refine_ls_matrix_type full
_refine_ls_number_parameters 366
_refine_ls_number_reflns 5263
_refine_ls_number_restraints 1
_refine_ls_restrained_S_all 1.082
_refine_ls_R_factor_all 0.0825
_refine_ls_R_factor_gt 0.0782
_refine_ls_shift/su_max 0.000
_refine_ls_shift/su_mean 0.000
_refine_ls_structure_factor_coef Fsqd
_refine_ls_weighting_details 'w=1/[\s^2^(Fo^2^)+(0.1008P)^2^+4.5988P] where P=(Fo^2^+2Fc^2^)/3'
_refine_ls_weighting_scheme calc
_refine_ls_wR_factor_gt 0.2040
_refine_ls_wR_factor_ref 0.2071
_reflns_Friedel_coverage 0.944
_reflns_Friedel_fraction_full 0.999
_reflns_Friedel_fraction_max 0.998
_reflns_number_gt 4930
_reflns_number_total 5263
_reflns_threshold_expression 'I > 2\s(I)'
_cod_data_source_file d0py01098g2.cif
_cod_data_source_block pna21
_cod_depositor_comments
;
Adding full bibliography for 1558896.cif.

2022-03-18
Z value and formula fixed to values more according to usual
chemical conventions.                 miguel
;
_cod_original_formula_sum 'C36 H40 O4'
_cod_original_formula_weight 536.68
_cod_original_formula_moiety '2(C18 H20 O2)'
_cod_original_formula_units_Z 4
_cod_database_code 1558896
_shelx_shelxl_version_number 2017/1
_shelx_space_group_comment
;
The symmetry employed for this shelxl refinement is uniquely defined
by the following loop, which should always be used as a source of
symmetry information in preference to the above space-group names.
They are only intended as comments.
;
_shelx_estimated_absorpt_t_max 0.965
_shelx_estimated_absorpt_t_min 0.805
_olex2_refinement_description
;
1. Twinned data refinement
 Scales: 0.8(6)
 0.2(6)
2. Fixed Uiso
 At 1.2 times of:
  All C(H) groups, All C(H,H) groups
 At 1.5 times of:
  All O(H) groups
3.a Ternary CH refined with riding coordinates:
 C009(H009), C00B(H00C), C00D(H00F), C00E(H00K), C00I(H00I), C00L(H00L),
 C00N(H00O), C00R(H00T)
3.b Secondary CH2 refined with riding coordinates:
 C006(H00A,H00B), C00C(H00D,H00E), C00M(H00M,H00N), C00P(H00R,H00S)
3.c Aromatic/amide H refined with riding coordinates:
 C007(H007), C008(H008), C00G(H00G), C00H(H00H), C00J(H00J), C00O(H00P),
 C00Q(H00Q), C00S(H00U), C00T(H00V), C00U(H00W), C00V(H00X), C00W(H00Y),
 C00X(H00), C00Y(H0AA), C00Z(H00Z), C010(H010), C011(H011), C012(H012),
 C013(H013), C014(H014)
3.d Idealised tetrahedral OH refined as rotating group:
 O001(H001), O002(H002), O003(H003), O004(H004)
;
_olex2_submission_special_instructions 'No special instructions were received'

loop_
_space_group_symop_operation_xyz
'x, y, z'
'-x, -y, z+1/2'
'x+1/2, -y+1/2, z'
'-x+1/2, y+1/2, z+1/2'

loop_
_atom_site_label
_atom_site_type_symbol
_atom_site_fract_x
_atom_site_fract_y
_atom_site_fract_z
_atom_site_U_iso_or_equiv
_atom_site_adp_type
_atom_site_occupancy
_atom_site_site_symmetry_order
_atom_site_calc_flag
_atom_site_refinement_flags_posn
_atom_site_refinement_flags_adp
_atom_site_refinement_flags_occupancy
_atom_site_disorder_assembly
_atom_site_disorder_group
O001 O 0.1741(2) -0.3031(5) 0.94339(19) 0.0312(10) Uani 1 1 d . . . . .
H001 H 0.142165 -0.258952 0.967181 0.047 Uiso 1 1 calc GR . . . .
O002 O 0.4237(2) 0.3591(5) 0.52427(18) 0.0304(9) Uani 1 1 d . . . . .
H002 H 0.421326 0.467070 0.530313 0.046 Uiso 1 1 calc GR . . . .
O003 O 0.2182(2) 0.3612(5) 0.96455(19) 0.0317(9) Uani 1 1 d . . . . .
H003 H 0.203158 0.461556 0.955382 0.048 Uiso 1 1 calc GR . . . .
O004 O 0.3806(3) -0.3007(6) 0.5443(2) 0.0365(10) Uani 1 1 d . . . . .
H004 H 0.344789 -0.334006 0.522250 0.055 Uiso 1 1 calc GR . . . .
C005 C 0.0933(3) 0.1903(7) 0.8601(3) 0.0298(13) Uani 1 1 d . . . . .
C006 C 0.1514(4) -0.2794(7) 0.8803(3) 0.0307(13) Uani 1 1 d . . . . .
H00A H 0.097393 -0.303734 0.877510 0.037 Uiso 1 1 calc R . . . .
H00B H 0.177354 -0.367142 0.854466 0.037 Uiso 1 1 calc R . . . .
C007 C 0.0382(3) 0.2786(8) 0.8925(3) 0.0370(15) Uani 1 1 d . . . . .
H007 H 0.030412 0.253927 0.935283 0.044 Uiso 1 1 calc R . . . .
C008 C 0.1053(3) 0.2363(9) 0.7986(3) 0.0340(14) Uani 1 1 d . . . . .
H008 H 0.143513 0.180262 0.775606 0.041 Uiso 1 1 calc R . . . .
C009 C 0.2466(3) -0.0284(8) 0.8593(3) 0.0306(13) Uani 1 1 d . . . . .
H009 H 0.258162 0.044539 0.822032 0.037 Uiso 1 1 calc R . . . .
C00A C 0.5202(3) -0.1573(8) 0.6129(3) 0.0354(15) Uani 1 1 d . . . . .
C00B C 0.1657(3) -0.1021(7) 0.8527(3) 0.0282(12) Uani 1 1 d . . . . .
H00C H 0.147223 -0.094011 0.808985 0.034 Uiso 1 1 calc R . . . .
C00C C 0.2467(3) 0.2788(8) 0.9106(3) 0.0336(14) Uani 1 1 d . . . . .
H00D H 0.301796 0.281805 0.910747 0.040 Uiso 1 1 calc R . . . .
H00E H 0.228624 0.338650 0.872781 0.040 Uiso 1 1 calc R . . . .
C00D C 0.2191(3) 0.0917(7) 0.9120(3) 0.0271(12) Uani 1 1 d . . . . .
H00F H 0.230691 0.037953 0.953238 0.032 Uiso 1 1 calc R . . . .
C00E C 0.4260(3) 0.0881(8) 0.5766(3) 0.0311(13) Uani 1 1 d . . . . .
H00K H 0.433508 0.034074 0.534823 0.037 Uiso 1 1 calc R . . . .
C00F C 0.3090(3) 0.1983(8) 0.6374(3) 0.0333(14) Uani 1 1 d . . . . .
C00G C 0.0613(4) 0.3649(9) 0.7699(3) 0.0384(15) Uani 1 1 d . . . . .
H00G H 0.070815 0.396546 0.727966 0.046 Uiso 1 1 calc R . . . .
C00H C 0.0054(3) 0.4443(8) 0.8016(3) 0.0379(15) Uani 1 1 d . . . . .
H00H H -0.025563 0.527594 0.781703 0.046 Uiso 1 1 calc R . . . .
C00I C 0.1363(3) 0.0490(8) 0.8931(3) 0.0294(12) Uani 1 1 d . . . . .
H00I H 0.107631 0.003606 0.929537 0.035 Uiso 1 1 calc R . . . .
C00J C -0.0055(3) 0.4016(9) 0.8634(4) 0.0471(18) Uani 1 1 d . . . . .
H00J H -0.043853 0.458078 0.886168 0.057 Uiso 1 1 calc R . . . .
C00K C 0.3114(4) -0.1534(8) 0.8707(4) 0.0420(16) Uani 1 1 d . . . . .
C00L C 0.3453(3) 0.0548(8) 0.5993(3) 0.0331(13) Uani 1 1 d . . . . .
H00L H 0.312445 0.017747 0.564216 0.040 Uiso 1 1 calc R . . . .
C00M C 0.3562(4) -0.2761(9) 0.6058(3) 0.0382(15) Uani 1 1 d . . . . .
H00M H 0.377425 -0.370545 0.631619 0.046 Uiso 1 1 calc R . . . .
H00N H 0.301394 -0.289863 0.606449 0.046 Uiso 1 1 calc R . . . .
C00N C 0.4559(4) -0.0342(8) 0.6275(3) 0.0341(14) Uani 1 1 d . . . . .
H00O H 0.469405 0.036959 0.664767 0.041 Uiso 1 1 calc R . . . .
C00O C 0.2523(4) 0.2914(9) 0.6093(4) 0.0450(17) Uani 1 1 d . . . . .
H00P H 0.238312 0.266363 0.567623 0.054 Uiso 1 1 calc R . . . .
C00P C 0.4572(4) 0.2772(9) 0.5768(3) 0.0351(14) Uani 1 1 d . . . . .
H00R H 0.443436 0.338419 0.615622 0.042 Uiso 1 1 calc R . . . .
H00S H 0.512119 0.276705 0.572860 0.042 Uiso 1 1 calc R . . . .
C00Q C 0.3394(4) -0.2367(10) 0.8192(5) 0.055(2) Uani 1 1 d . . . . .
H00Q H 0.318706 -0.214504 0.779301 0.066 Uiso 1 1 calc R . . . .
C00R C 0.3749(4) -0.1053(8) 0.6360(3) 0.0353(14) Uani 1 1 d . . . . .
H00T H 0.358972 -0.102308 0.680550 0.042 Uiso 1 1 calc R . . . .
C00S C 0.5582(4) -0.1643(12) 0.5585(3) 0.0483(18) Uani 1 1 d . . . . .
H00U H 0.543532 -0.088738 0.525770 0.058 Uiso 1 1 calc R . . . .
C00T C 0.3259(4) 0.2400(11) 0.6980(3) 0.0439(16) Uani 1 1 d . . . . .
H00V H 0.364019 0.175932 0.718356 0.053 Uiso 1 1 calc R . . . .
C00U C 0.2144(4) 0.4266(9) 0.6436(5) 0.062(3) Uani 1 1 d . . . . .
H00W H 0.175058 0.492241 0.625557 0.074 Uiso 1 1 calc R . . . .
C00V C 0.2383(5) 0.4565(11) 0.7045(4) 0.058(2) Uani 1 1 d . . . . .
H00X H 0.214975 0.545568 0.728222 0.069 Uiso 1 1 calc R . . . .
C00W C 0.6158(5) -0.2732(13) 0.5488(4) 0.060(2) Uani 1 1 d . . . . .
H00Y H 0.643236 -0.267865 0.511099 0.072 Uiso 1 1 calc R . . . .
C00X C 0.5387(5) -0.2758(11) 0.6602(3) 0.0522(19) Uani 1 1 d . . . . .
H00 H 0.512484 -0.277078 0.698556 0.063 Uiso 1 1 calc R . . . .
C00Y C 0.6344(5) -0.3924(11) 0.5939(6) 0.067(3) Uani 1 1 d . . . . .
H0AA H 0.673109 -0.473913 0.586235 0.080 Uiso 1 1 calc R . . . .
C00Z C 0.3419(4) -0.1833(11) 0.9271(4) 0.056(2) Uani 1 1 d . . . . .
H00Z H 0.323072 -0.123652 0.962400 0.067 Uiso 1 1 calc R . . . .
C010 C 0.3986(5) -0.3547(11) 0.8257(6) 0.075(3) Uani 1 1 d . . . . .
H010 H 0.418226 -0.414280 0.790633 0.090 Uiso 1 1 calc R . . . .
C011 C 0.2915(5) 0.3656(11) 0.7297(4) 0.057(2) Uani 1 1 d . . . . .
H011 H 0.306084 0.389268 0.771257 0.069 Uiso 1 1 calc R . . . .
C012 C 0.4284(5) -0.3829(12) 0.8857(9) 0.093(5) Uani 1 1 d . . . . .
H012 H 0.468698 -0.461549 0.891382 0.112 Uiso 1 1 calc R . . . .
C013 C 0.5987(5) -0.3949(11) 0.6482(5) 0.068(3) Uani 1 1 d . . . . .
H013 H 0.613129 -0.476160 0.679297 0.082 Uiso 1 1 calc R . . . .
C014 C 0.3998(5) -0.2984(13) 0.9341(6) 0.075(3) Uani 1 1 d . . . . .
H014 H 0.419737 -0.318254 0.974368 0.090 Uiso 1 1 calc R . . . .

loop_
_atom_site_aniso_label
_atom_site_aniso_U_11
_atom_site_aniso_U_22
_atom_site_aniso_U_33
_atom_site_aniso_U_23
_atom_site_aniso_U_13
_atom_site_aniso_U_12
O001 0.034(2) 0.027(2) 0.033(2) 0.0010(18) 0.0022(17) 0.0076(17)
O002 0.037(2) 0.0193(18) 0.035(2) -0.0017(17) -0.0063(18) 0.0048(17)
O003 0.037(2) 0.023(2) 0.034(2) 0.0027(18) 0.0000(18) -0.0033(18)
O004 0.050(3) 0.027(2) 0.033(2) -0.0017(18) 0.001(2) 0.013(2)
C005 0.023(3) 0.023(3) 0.043(3) 0.002(3) -0.007(2) -0.002(2)
C006 0.039(3) 0.020(3) 0.032(3) 0.006(2) -0.002(2) 0.001(2)
C007 0.032(3) 0.032(3) 0.048(4) -0.004(3) 0.005(3) -0.006(3)
C008 0.026(3) 0.032(3) 0.044(3) 0.000(3) -0.001(3) 0.008(2)
C009 0.031(3) 0.023(3) 0.038(3) 0.001(3) 0.004(2) 0.003(2)
C00A 0.022(3) 0.018(3) 0.066(4) -0.007(3) -0.011(3) 0.000(2)
C00B 0.032(3) 0.021(3) 0.032(3) 0.002(2) -0.002(2) -0.001(2)
C00C 0.035(3) 0.026(3) 0.040(3) -0.001(3) -0.011(3) 0.001(3)
C00D 0.024(3) 0.019(3) 0.038(3) 0.004(2) 0.004(2) -0.004(2)
C00E 0.038(3) 0.022(3) 0.033(3) 0.003(2) 0.002(3) 0.005(3)
C00F 0.035(3) 0.018(3) 0.047(4) 0.003(3) 0.020(3) -0.004(2)
C00G 0.036(3) 0.037(4) 0.042(4) 0.008(3) -0.010(3) 0.003(3)
C00H 0.030(3) 0.028(3) 0.055(4) 0.002(3) -0.015(3) 0.009(3)
C00I 0.027(3) 0.028(3) 0.033(3) 0.002(3) 0.002(2) -0.001(2)
C00J 0.023(3) 0.038(4) 0.080(5) -0.009(4) 0.000(3) 0.001(3)
C00K 0.028(3) 0.023(3) 0.074(5) 0.002(3) 0.008(3) -0.002(3)
C00L 0.035(3) 0.029(3) 0.035(3) 0.004(3) -0.005(3) 0.001(3)
C00M 0.032(3) 0.039(4) 0.044(4) -0.008(3) 0.000(3) -0.004(3)
C00N 0.042(3) 0.031(3) 0.029(3) -0.001(3) -0.002(3) 0.003(3)
C00O 0.049(4) 0.034(4) 0.052(4) 0.009(3) -0.009(3) -0.015(3)
C00P 0.035(3) 0.034(3) 0.036(3) 0.012(3) 0.004(3) 0.008(3)
C00Q 0.033(4) 0.037(4) 0.095(6) -0.002(4) 0.008(4) -0.004(3)
C00R 0.045(4) 0.029(3) 0.032(3) 0.002(3) 0.001(3) 0.002(3)
C00S 0.036(4) 0.068(5) 0.040(4) 0.008(4) -0.009(3) -0.003(4)
C00T 0.043(4) 0.053(4) 0.036(3) 0.005(3) 0.006(3) -0.005(3)
C00U 0.027(3) 0.030(4) 0.129(9) 0.024(5) 0.003(4) 0.000(3)
C00V 0.063(5) 0.043(4) 0.067(5) -0.018(4) 0.032(5) -0.008(4)
C00W 0.050(5) 0.069(6) 0.060(5) -0.017(4) 0.007(4) 0.002(4)
C00X 0.061(5) 0.059(5) 0.037(4) -0.006(3) -0.004(3) -0.008(4)
C00Y 0.040(4) 0.040(4) 0.120(9) -0.020(5) 0.002(5) 0.012(4)
C00Z 0.038(4) 0.049(5) 0.081(6) 0.014(4) -0.002(4) -0.002(3)
C010 0.050(5) 0.035(4) 0.140(10) -0.023(5) 0.042(6) -0.012(4)
C011 0.072(6) 0.049(5) 0.052(4) -0.005(4) 0.022(4) -0.015(4)
C012 0.028(4) 0.037(5) 0.214(15) 0.026(7) -0.001(7) 0.000(3)
C013 0.073(6) 0.038(4) 0.093(7) 0.021(4) -0.048(6) -0.002(4)
C014 0.047(5) 0.058(6) 0.121(9) 0.025(6) -0.020(5) 0.000(5)

loop_
_atom_type_symbol
_atom_type_description
_atom_type_scat_dispersion_real
_atom_type_scat_dispersion_imag
_atom_type_scat_source
C C 0.0181 0.0091 'International Tables Vol C Tables 4.2.6.8 and 6.1.1.4'
H H 0.0000 0.0000 'International Tables Vol C Tables 4.2.6.8 and 6.1.1.4'
O O 0.0492 0.0322 'International Tables Vol C Tables 4.2.6.8 and 6.1.1.4'

loop_
_geom_angle_atom_site_label_1
_geom_angle_atom_site_label_2
_geom_angle_atom_site_label_3
_geom_angle
_geom_angle_site_symmetry_1
_geom_angle_site_symmetry_3
_geom_angle_publ_flag
C007 C005 C00I 118.7(6) . . ?
C008 C005 C007 117.7(6) . . ?
C008 C005 C00I 123.6(5) . . ?
O001 C006 C00B 116.2(5) . . ?
C00J C007 C005 120.8(7) . . ?
C005 C008 C00G 120.7(6) . . ?
C00D C009 C00B 89.1(4) . . ?
C00K C009 C00B 119.6(5) . . ?
C00K C009 C00D 120.1(6) . . ?
C00S C00A C00N 125.7(6) . . ?
C00S C00A C00X 118.8(6) . . ?
C00X C00A C00N 115.4(7) . . ?
C006 C00B C009 116.6(5) . . ?
C006 C00B C00I 113.5(5) . . ?
C00I C00B C009 89.7(4) . . ?
O003 C00C C00D 106.8(5) . . ?
C009 C00D C00I 89.3(4) . . ?
C00C C00D C009 116.5(5) . . ?
C00C C00D C00I 119.9(5) . . ?
C00L C00E C00P 119.3(5) . . ?
C00N C00E C00L 90.1(5) . . ?
C00N C00E C00P 116.2(5) . . ?
C00O C00F C00L 116.9(6) . . ?
C00T C00F C00L 125.9(6) . . ?
C00T C00F C00O 117.2(6) . . ?
C00H C00G C008 120.6(6) . . ?
C00G C00H C00J 118.8(6) . . ?
C005 C00I C00B 116.8(5) . . ?
C005 C00I C00D 117.0(5) . . ?
C00B C00I C00D 88.8(4) . . ?
C007 C00J C00H 121.2(6) . . ?
C00Q C00K C009 116.2(7) . . ?
C00Z C00K C009 124.0(7) . . ?
C00Z C00K C00Q 119.8(7) . . ?
C00E C00L C00R 88.3(5) . . ?
C00F C00L C00E 116.8(5) . . ?
C00F C00L C00R 116.4(5) . . ?
O004 C00M C00R 117.1(6) . . ?
C00A C00N C00E 119.7(5) . . ?
C00A C00N C00R 120.8(5) . . ?
C00E C00N C00R 88.4(5) . . ?
C00F C00O C00U 119.6(7) . . ?
O002 C00P C00E 104.9(5) . . ?
C00K C00Q C010 119.7(9) . . ?
C00L C00R C00N 89.0(5) . . ?
C00M C00R C00L 113.1(6) . . ?
C00M C00R C00N 117.5(5) . . ?
C00W C00S C00A 123.1(8) . . ?
C011 C00T C00F 123.4(8) . . ?
C00V C00U C00O 116.9(7) . . ?
C011 C00V C00U 121.8(8) . . ?
C00S C00W C00Y 119.3(8) . . ?
C00A C00X C013 117.3(7) . . ?
C013 C00Y C00W 120.8(8) . . ?
C00K C00Z C014 121.0(10) . . ?
C00Q C010 C012 118.5(9) . . ?
C00V C011 C00T 121.1(9) . . ?
C014 C012 C010 119.6(8) . . ?
C00Y C013 C00X 120.5(7) . . ?
C012 C014 C00Z 121.3(11) . . ?

loop_
_geom_bond_atom_site_label_1
_geom_bond_atom_site_label_2
_geom_bond_distance
_geom_bond_site_symmetry_2
_geom_bond_publ_flag
O001 C006 1.429(7) . ?
O002 C00P 1.426(7) . ?
O003 C00C 1.417(8) . ?
O004 C00M 1.407(8) . ?
C005 C007 1.388(9) . ?
C005 C008 1.387(9) . ?
C005 C00I 1.509(8) . ?
C006 C00B 1.507(8) . ?
C007 C00J 1.378(10) . ?
C008 C00G 1.407(9) . ?
C009 C00B 1.566(8) . ?
C009 C00D 1.543(8) . ?
C009 C00K 1.528(8) . ?
C00A C00N 1.525(8) . ?
C00A C00S 1.355(10) . ?
C00A C00X 1.405(11) . ?
C00B C00I 1.543(8) . ?
C00C C00D 1.520(8) . ?
C00D C00I 1.577(8) . ?
C00E C00L 1.551(9) . ?
C00E C00N 1.539(8) . ?
C00E C00P 1.556(9) . ?
C00F C00L 1.520(9) . ?
C00F C00O 1.385(10) . ?
C00F C00T 1.376(10) . ?
C00G C00H 1.357(9) . ?
C00H C00J 1.384(10) . ?
C00K C00Q 1.375(11) . ?
C00K C00Z 1.352(12) . ?
C00L C00R 1.555(9) . ?
C00M C00R 1.502(9) . ?
C00N C00R 1.565(9) . ?
C00O C00U 1.444(12) . ?
C00Q C010 1.405(13) . ?
C00S C00W 1.346(12) . ?
C00T C011 1.332(12) . ?
C00U C00V 1.400(14) . ?
C00V C011 1.301(13) . ?
C00W C00Y 1.375(15) . ?
C00X C013 1.438(13) . ?
C00Y C013 1.334(15) . ?
C00Z C014 1.372(12) . ?
C010 C012 1.414(18) . ?
C012 C014 1.331(18) . ?

loop_
_twin_individual_id
_twin_individual_mass_fraction_refined
1 0.8(6)
2 0.2(6)
